data_4069545
loop_
_publ_author_name
'Li, Shihui'
'Cui, Dongmei'
'Li, Danfeng'
'Hou, Zhaomin'

_publ_section_title
;
 Highly 3,4-Selective Polymerization of Isoprene with NPN Ligand
 Stabilized Rare-Earth Metal Bis(alkyl)s. Structures and Performances
;
_journal_issue 16
_journal_name_full Organometallics
_journal_page_first 4814
_journal_paper_doi 10.1021/om900261n
_journal_volume 28
_journal_year 2009
_chemical_formula_sum 'C43 H64 Lu N2 O P Si2'
_chemical_formula_weight 887.08
_chemical_name_systematic
; 
 ? 
;
_space_group_IT_number 14
_symmetry_cell_setting monoclinic
_symmetry_space_group_name_Hall '-P 2ybc'
_symmetry_space_group_name_H-M 'P 1 21/c 1'
_atom_sites_solution_hydrogens geom
_atom_sites_solution_primary direct
_atom_sites_solution_secondary difmap
_audit_creation_method SHELXL-97
_cell_angle_alpha 90.00
_cell_angle_beta 91.028(5)
_cell_angle_gamma 90.00
_cell_formula_units_Z 4
_cell_length_a 13.347(6)
_cell_length_b 17.976(8)
_cell_length_c 18.662(8)
_cell_measurement_temperature 185(2)
_cell_volume 4477(3)
_computing_structure_refinement 'SHELXL-97 (Sheldrick, 1997)'
_computing_structure_solution 'SHELXS-97 (Sheldrick, 1990)'
_diffrn_ambient_temperature 185(2)
_diffrn_measured_fraction_theta_full 0.644
_diffrn_measured_fraction_theta_max 0.644
_diffrn_radiation_monochromator graphite
_diffrn_radiation_source 'fine-focus sealed tube'
_diffrn_radiation_type MoK\a
_diffrn_radiation_wavelength 0.71073
_diffrn_reflns_av_R_equivalents 0.0216
_diffrn_reflns_av_sigmaI/netI 0.0446
_diffrn_reflns_limit_h_max 16
_diffrn_reflns_limit_h_min -16
_diffrn_reflns_limit_k_max 15
_diffrn_reflns_limit_k_min -22
_diffrn_reflns_limit_l_max 19
_diffrn_reflns_limit_l_min -22
_diffrn_reflns_number 15841
_diffrn_reflns_theta_full 26.07
_diffrn_reflns_theta_max 26.07
_diffrn_reflns_theta_min 1.57
_exptl_absorpt_coefficient_mu 2.326
_exptl_absorpt_correction_T_max 0.5682
_exptl_absorpt_correction_T_min 0.4045
_exptl_crystal_density_diffrn 1.316
_exptl_crystal_density_method 'not measured'
_exptl_crystal_F_000 1832
_exptl_crystal_size_max 0.47
_exptl_crystal_size_mid 0.37
_exptl_crystal_size_min 0.27
_refine_diff_density_max 0.900
_refine_diff_density_min -0.544
_refine_diff_density_rms 0.058
_refine_ls_extinction_method none
_refine_ls_goodness_of_fit_ref 0.949
_refine_ls_hydrogen_treatment mixed
_refine_ls_matrix_type full
_refine_ls_number_parameters 481
_refine_ls_number_reflns 5710
_refine_ls_number_restraints 32
_refine_ls_restrained_S_all 0.947
_refine_ls_R_factor_all 0.0274
_refine_ls_R_factor_gt 0.0229
_refine_ls_shift/su_max 0.002
_refine_ls_shift/su_mean 0.000
_refine_ls_structure_factor_coef Fsqd
_refine_ls_weighting_details 'calc w=1/[\s^2^(Fo^2^)+(0.0124P)^2^+0.0000P] where P=(Fo^2^+2Fc^2^)/3'
_refine_ls_weighting_scheme calc
_refine_ls_wR_factor_gt 0.0514
_refine_ls_wR_factor_ref 0.0525
_reflns_number_gt 4925
_reflns_number_total 5710
_reflns_threshold_expression >2sigma(I)
_cod_data_source_file om900261n_si_002.cif
_cod_data_source_block complex5
_cod_original_sg_symbol_H-M P2(1)/c
_cod_database_code 4069545

loop_
_symmetry_equiv_pos_as_xyz
'x, y, z'
'-x, y+1/2, -z+1/2'
'-x, -y, -z'
'x, -y-1/2, z-1/2'

loop_
_atom_site_label
_atom_site_type_symbol
_atom_site_fract_x
_atom_site_fract_y
_atom_site_fract_z
_atom_site_U_iso_or_equiv
_atom_site_adp_type
_atom_site_occupancy
_atom_site_symmetry_multiplicity
_atom_site_calc_flag
_atom_site_refinement_flags
_atom_site_disorder_assembly
_atom_site_disorder_group
C1 C 0.7024(2) 0.20402(16) 0.14702(16) 0.0298(7) Uani 1 1 d . . .
C2 C 0.7481(2) 0.26810(18) 0.17485(18) 0.0357(7) Uani 1 1 d . . .
C3 C 0.7071(3) 0.33795(19) 0.1573(2) 0.0478(9) Uani 1 1 d . . .
H3 H 0.7375 0.3816 0.1763 0.057 Uiso 1 1 calc R . .
C4 C 0.6243(3) 0.3443(2) 0.1135(2) 0.0548(10) Uani 1 1 d . . .
H4 H 0.5982 0.3921 0.1017 0.066 Uiso 1 1 calc R . .
C5 C 0.5789(3) 0.2811(2) 0.0865(2) 0.0488(9) Uani 1 1 d . . .
H5 H 0.5219 0.2861 0.0557 0.059 Uiso 1 1 calc R . .
C6 C 0.6140(2) 0.21072(18) 0.10308(18) 0.0351(7) Uani 1 1 d . . .
C7 C 0.5592(2) 0.14342(19) 0.07232(19) 0.0401(8) Uani 1 1 d . . .
H7A H 0.5859 0.0981 0.0960 0.048 Uiso 1 1 calc R . .
H7B H 0.5740 0.1396 0.0207 0.048 Uiso 1 1 calc R . .
C8 C 0.4454(3) 0.1449(2) 0.0808(2) 0.0494(9) Uani 1 1 d . . .
H8A H 0.4295 0.1487 0.1317 0.074 Uiso 1 1 calc R . .
H8B H 0.4163 0.0991 0.0610 0.074 Uiso 1 1 calc R . .
H8C H 0.4174 0.1879 0.0551 0.074 Uiso 1 1 calc R . .
C9 C 0.8405(2) 0.26638(18) 0.22234(18) 0.0388(8) Uani 1 1 d . . .
H9A H 0.8551 0.2141 0.2356 0.047 Uiso 1 1 calc R . .
H9B H 0.8266 0.2939 0.2670 0.047 Uiso 1 1 calc R . .
C10 C 0.9338(3) 0.3000(2) 0.1878(2) 0.0518(10) Uani 1 1 d . . .
H10A H 0.9489 0.2726 0.1439 0.078 Uiso 1 1 calc R . .
H10B H 0.9909 0.2965 0.2214 0.078 Uiso 1 1 calc R . .
H10C H 0.9211 0.3524 0.1761 0.078 Uiso 1 1 calc R . .
C11 C 0.8015(2) -0.07415(16) 0.12574(16) 0.0272(6) Uani 1 1 d . . .
C12 C 0.8960(2) -0.10928(17) 0.12491(17) 0.0319(7) Uani 1 1 d . . .
C13 C 0.9019(3) -0.18311(18) 0.10276(18) 0.0389(8) Uani 1 1 d . . .
H13 H 0.9655 -0.2068 0.1029 0.047 Uiso 1 1 calc R . .
C14 C 0.8180(3) -0.22332(17) 0.08041(18) 0.0389(8) Uani 1 1 d . . .
C15 C 0.7254(2) -0.18868(18) 0.08351(17) 0.0360(7) Uani 1 1 d . . .
H15 H 0.6671 -0.2158 0.0698 0.043 Uiso 1 1 calc R . .
C16 C 0.7154(2) -0.11514(17) 0.10617(17) 0.0308(7) Uani 1 1 d . . .
C17 C 0.6118(2) -0.08207(19) 0.11022(19) 0.0384(8) Uani 1 1 d . . .
H17A H 0.5626 -0.1176 0.0908 0.058 Uiso 1 1 calc R . .
H17B H 0.6089 -0.0360 0.0822 0.058 Uiso 1 1 calc R . .
H17C H 0.5965 -0.0712 0.1603 0.058 Uiso 1 1 calc R . .
C18 C 0.9911(2) -0.07077(18) 0.1496(2) 0.0404(8) Uani 1 1 d . . .
H18A H 1.0432 -0.1080 0.1593 0.061 Uiso 1 1 calc R . .
H18B H 0.9782 -0.0426 0.1935 0.061 Uiso 1 1 calc R . .
H18C H 1.0135 -0.0367 0.1122 0.061 Uiso 1 1 calc R . .
C19 C 0.8287(3) -0.3014(2) 0.0515(2) 0.0610(11) Uani 1 1 d . . .
H19A H 0.8608 -0.2996 0.0047 0.092 Uiso 1 1 calc R . .
H19B H 0.7623 -0.3242 0.0462 0.092 Uiso 1 1 calc R . .
H19C H 0.8700 -0.3310 0.0848 0.092 Uiso 1 1 calc R . .
C20 C 0.7772(2) 0.08956(17) 0.02027(16) 0.0279(6) Uani 1 1 d . A .
C21 C 0.7402(3) 0.03236(18) -0.02209(18) 0.0359(7) Uani 1 1 d . . .
H21 H 0.7367 -0.0166 -0.0032 0.043 Uiso 1 1 calc R . .
C22 C 0.7078(3) 0.0462(2) -0.09238(19) 0.0449(9) Uani 1 1 d . . .
H22 H 0.6822 0.0068 -0.1213 0.054 Uiso 1 1 calc R . .
C23 C 0.7133(3) 0.1169(2) -0.11935(18) 0.0439(9) Uani 1 1 d . . .
H23 H 0.6904 0.1265 -0.1670 0.053 Uiso 1 1 calc R . .
C24 C 0.7513(3) 0.1741(2) -0.07863(18) 0.0414(8) Uani 1 1 d . . .
H24 H 0.7548 0.2228 -0.0981 0.050 Uiso 1 1 calc R . .
C25 C 0.7846(2) 0.16093(18) -0.00901(17) 0.0348(7) Uani 1 1 d . . .
H25 H 0.8125 0.2003 0.0188 0.042 Uiso 1 1 calc R . .
C26 C 0.9400(2) 0.10427(16) 0.12224(16) 0.0284(6) Uani 1 1 d . A .
C27 C 1.0015(2) 0.11233(18) 0.06336(17) 0.0348(7) Uani 1 1 d . . .
H27 H 0.9735 0.1099 0.0163 0.042 Uiso 1 1 calc R . .
C28 C 1.1046(2) 0.1240(2) 0.0733(2) 0.0421(8) Uani 1 1 d . . .
H28 H 1.1468 0.1290 0.0332 0.050 Uiso 1 1 calc R . .
C29 C 1.1441(2) 0.12806(19) 0.1422(2) 0.0446(9) Uani 1 1 d . . .
H29 H 1.2141 0.1357 0.1491 0.054 Uiso 1 1 calc R . .
C30 C 1.0839(2) 0.12128(19) 0.20085(19) 0.0405(8) Uani 1 1 d . . .
H30 H 1.1120 0.1246 0.2479 0.049 Uiso 1 1 calc R . .
C31 C 0.9815(2) 0.10949(17) 0.19095(17) 0.0337(7) Uani 1 1 d . . .
H31 H 0.9397 0.1050 0.2314 0.040 Uiso 1 1 calc R . .
C32 C 0.7721(2) 0.10522(19) 0.35179(17) 0.0375(7) Uani 1 1 d . A .
H32A H 0.8112 0.1468 0.3316 0.045 Uiso 1 1 calc R . .
H32B H 0.7145 0.1288 0.3757 0.045 Uiso 1 1 calc R . .
C33 C 0.9701(3) 0.0301(2) 0.3897(2) 0.0544(10) Uani 1 1 d . A .
H33A H 0.9539 -0.0102 0.3561 0.082 Uiso 1 1 calc R . .
H33B H 1.0111 0.0106 0.4295 0.082 Uiso 1 1 calc R . .
H33C H 1.0074 0.0690 0.3648 0.082 Uiso 1 1 calc R . .
C34 C 0.7799(3) -0.0004(2) 0.4791(2) 0.0544(10) Uani 1 1 d . A .
H34A H 0.7192 0.0224 0.4981 0.082 Uiso 1 1 calc R . .
H34B H 0.8225 -0.0181 0.5190 0.082 Uiso 1 1 calc R . .
H34C H 0.7614 -0.0425 0.4482 0.082 Uiso 1 1 calc R . .
C35 C 0.8906(3) 0.1440(2) 0.49111(19) 0.0521(10) Uani 1 1 d . A .
H35A H 0.9226 0.1850 0.4655 0.078 Uiso 1 1 calc R . .
H35B H 0.9383 0.1228 0.5260 0.078 Uiso 1 1 calc R . .
H35C H 0.8318 0.1628 0.5162 0.078 Uiso 1 1 calc R . .
C36 C 0.5272(2) 0.0509(2) 0.2615(2) 0.0425(8) Uani 1 1 d . A .
H36A H 0.4993 0.0579 0.2125 0.051 Uiso 1 1 calc R . .
H36B H 0.5056 0.0009 0.2774 0.051 Uiso 1 1 calc R . .
C37 C 0.5181(3) 0.2134(2) 0.3053(3) 0.0706(13) Uani 1 1 d . A .
H37A H 0.5891 0.2134 0.3198 0.106 Uiso 1 1 calc R . .
H37B H 0.4818 0.2497 0.3342 0.106 Uiso 1 1 calc R . .
H37C H 0.5118 0.2269 0.2545 0.106 Uiso 1 1 calc R . .
C38 C 0.3260(3) 0.1237(3) 0.3000(3) 0.0830(17) Uani 1 1 d . A .
H38A H 0.3144 0.1364 0.2495 0.124 Uiso 1 1 calc R . .
H38B H 0.2962 0.1620 0.3303 0.124 Uiso 1 1 calc R . .
H38C H 0.2953 0.0754 0.3102 0.124 Uiso 1 1 calc R . .
C39 C 0.4786(3) 0.0946(3) 0.4167(2) 0.0779(15) Uani 1 1 d . A .
H39A H 0.4486 0.0458 0.4255 0.117 Uiso 1 1 calc R . .
H39B H 0.4447 0.1323 0.4455 0.117 Uiso 1 1 calc R . .
H39C H 0.5499 0.0932 0.4300 0.117 Uiso 1 1 calc R . .
C40 C 0.6325(3) -0.1173(2) 0.3250(3) 0.0661(13) Uani 1 1 d . . .
H40A H 0.5734 -0.1204 0.2923 0.079 Uiso 0.664(9) 1 calc PR A 1
H40B H 0.6117 -0.0960 0.3714 0.079 Uiso 0.664(9) 1 calc PR A 1
H40C H 0.5928 -0.1420 0.2880 0.079 Uiso 0.336(9) 1 d PR A 2
H40D H 0.5888 -0.0861 0.3531 0.079 Uiso 0.336(9) 1 d PR A 2
C41A C 0.6812(7) -0.1937(5) 0.3355(6) 0.065(2) Uani 0.664(9) 1 d PU A 1
H41A H 0.6934 -0.2038 0.3870 0.078 Uiso 0.664(9) 1 calc PR A 1
H41B H 0.6374 -0.2333 0.3155 0.078 Uiso 0.664(9) 1 calc PR A 1
C42A C 0.7785(5) -0.1910(3) 0.2964(4) 0.058(2) Uani 0.664(9) 1 d PU A 1
H42A H 0.8299 -0.2221 0.3208 0.070 Uiso 0.664(9) 1 calc PR A 1
H42B H 0.7695 -0.2084 0.2464 0.070 Uiso 0.664(9) 1 calc PR A 1
C41B C 0.6862(12) -0.1736(9) 0.3741(9) 0.055(4) Uani 0.336(9) 1 d PU A 2
H41C H 0.6738 -0.1622 0.4251 0.066 Uiso 0.336(9) 1 calc PR A 2
H41D H 0.6628 -0.2248 0.3637 0.066 Uiso 0.336(9) 1 calc PR A 2
C42B C 0.7976(9) -0.1654(7) 0.3575(7) 0.052(4) Uani 0.336(9) 1 d PU A 2
H42C H 0.8344 -0.1449 0.3996 0.062 Uiso 0.336(9) 1 calc PR A 2
H42D H 0.8266 -0.2145 0.3457 0.062 Uiso 0.336(9) 1 calc PR A 2
C43 C 0.8052(3) -0.1165(2) 0.2984(2) 0.0579(11) Uani 1 1 d . . .
H43A H 0.8488 -0.1043 0.2577 0.070 Uiso 0.664(9) 1 calc PR A 1
H43B H 0.8419 -0.1050 0.3436 0.070 Uiso 0.664(9) 1 calc PR A 1
H43C H 0.8148 -0.1445 0.2546 0.070 Uiso 0.336(9) 1 d PR A 2
H43D H 0.8619 -0.0833 0.3053 0.070 Uiso 0.336(9) 1 d PR A 2
Lu Lu 0.700704(9) 0.046369(7) 0.251451(7) 0.02628(5) Uani 1 1 d . . .
N1 N 0.73929(18) 0.13182(13) 0.16552(13) 0.0270(5) Uani 1 1 d . A .
N2 N 0.78660(17) 0.00025(12) 0.15178(13) 0.0261(5) Uani 1 1 d . A .
O O 0.71196(17) -0.07375(12) 0.29369(13) 0.0387(5) Uani 1 1 d . A .
P P 0.80788(5) 0.07932(4) 0.11519(4) 0.02458(16) Uani 1 1 d . . .
Si1 Si 0.85058(7) 0.07052(5) 0.42553(5) 0.0348(2) Uani 1 1 d . . .
Si2 Si 0.46424(7) 0.11856(7) 0.31921(6) 0.0494(3) Uani 1 1 d . . .

loop_
_atom_site_aniso_label
_atom_site_aniso_U_11
_atom_site_aniso_U_22
_atom_site_aniso_U_33
_atom_site_aniso_U_23
_atom_site_aniso_U_13
_atom_site_aniso_U_12
C1 0.0342(16) 0.0254(16) 0.0302(17) 0.0006(13) 0.0086(13) 0.0036(13)
C2 0.0406(18) 0.0284(17) 0.0384(18) 0.0002(14) 0.0094(15) 0.0005(13)
C3 0.053(2) 0.0253(18) 0.066(3) -0.0033(17) 0.0129(19) 0.0013(16)
C4 0.049(2) 0.029(2) 0.087(3) 0.0103(19) 0.012(2) 0.0114(16)
C5 0.0387(19) 0.045(2) 0.063(2) 0.0158(18) 0.0012(18) 0.0104(16)
C6 0.0341(17) 0.0322(18) 0.0393(18) 0.0037(14) 0.0043(14) 0.0061(13)
C7 0.0359(17) 0.040(2) 0.044(2) -0.0012(16) -0.0077(15) 0.0047(15)
C8 0.0387(19) 0.054(2) 0.055(2) -0.0090(19) -0.0075(17) 0.0058(17)
C9 0.0481(19) 0.0321(18) 0.0362(18) -0.0050(15) 0.0045(15) -0.0056(15)
C10 0.052(2) 0.052(2) 0.051(2) 0.0019(18) -0.0014(18) -0.0155(18)
C11 0.0365(17) 0.0184(15) 0.0269(16) 0.0021(12) 0.0037(13) 0.0014(12)
C12 0.0359(16) 0.0279(17) 0.0319(17) 0.0045(13) 0.0042(13) 0.0017(13)
C13 0.0394(18) 0.0340(18) 0.044(2) 0.0028(15) 0.0123(15) 0.0107(15)
C14 0.053(2) 0.0254(17) 0.0388(19) -0.0015(14) 0.0104(16) 0.0016(15)
C15 0.0449(19) 0.0290(17) 0.0341(18) -0.0021(14) 0.0027(15) -0.0063(14)
C16 0.0343(16) 0.0267(16) 0.0315(17) 0.0041(13) 0.0025(13) -0.0006(13)
C17 0.0327(17) 0.040(2) 0.043(2) -0.0058(16) 0.0005(15) -0.0024(14)
C18 0.0314(17) 0.0357(19) 0.054(2) 0.0037(16) -0.0002(16) 0.0071(14)
C19 0.075(3) 0.033(2) 0.076(3) -0.013(2) 0.016(2) 0.0032(19)
C20 0.0277(15) 0.0301(17) 0.0260(16) 0.0011(13) 0.0015(12) 0.0012(12)
C21 0.0441(19) 0.0325(18) 0.0311(18) -0.0013(13) 0.0001(14) 0.0004(14)
C22 0.057(2) 0.047(2) 0.0303(19) -0.0061(15) -0.0044(17) -0.0065(17)
C23 0.054(2) 0.051(2) 0.0270(18) 0.0050(16) -0.0048(16) -0.0030(17)
C24 0.049(2) 0.038(2) 0.0369(19) 0.0097(15) 0.0026(16) 0.0017(16)
C25 0.0400(18) 0.0316(18) 0.0329(18) -0.0008(14) 0.0014(14) -0.0006(14)
C26 0.0281(15) 0.0229(15) 0.0342(17) -0.0017(13) -0.0002(13) -0.0021(12)
C27 0.0338(17) 0.0360(18) 0.0347(18) 0.0017(14) 0.0040(14) -0.0006(14)
C28 0.0313(17) 0.050(2) 0.045(2) 0.0049(17) 0.0108(15) -0.0042(15)
C29 0.0266(16) 0.047(2) 0.060(2) -0.0025(18) 0.0015(16) -0.0064(15)
C30 0.0356(18) 0.044(2) 0.042(2) -0.0056(16) -0.0072(15) -0.0027(15)
C31 0.0350(17) 0.0349(18) 0.0315(17) -0.0018(14) 0.0056(13) -0.0018(14)
C32 0.0398(18) 0.0384(19) 0.0342(18) -0.0001(15) -0.0022(15) 0.0013(15)
C33 0.046(2) 0.060(3) 0.057(3) -0.0069(19) -0.0111(19) 0.0117(18)
C34 0.071(3) 0.045(2) 0.047(2) 0.0130(18) -0.002(2) -0.0059(19)
C35 0.063(2) 0.048(2) 0.044(2) -0.0045(17) -0.0147(19) -0.0042(19)
C36 0.0315(17) 0.053(2) 0.043(2) 0.0016(16) 0.0024(15) 0.0070(15)
C37 0.075(3) 0.058(3) 0.079(3) -0.012(2) -0.008(3) 0.020(2)
C38 0.034(2) 0.135(5) 0.080(3) -0.041(3) -0.004(2) 0.023(3)
C39 0.053(3) 0.131(5) 0.050(3) -0.007(3) 0.007(2) -0.007(3)
C40 0.049(2) 0.054(3) 0.095(4) 0.027(2) 0.010(2) -0.011(2)
C41A 0.072(4) 0.039(4) 0.083(6) 0.023(4) -0.015(5) -0.011(3)
C42A 0.064(4) 0.030(3) 0.081(5) 0.004(3) -0.003(3) 0.007(3)
C41B 0.067(7) 0.041(9) 0.058(10) 0.016(7) 0.010(8) -0.011(6)
C42B 0.055(6) 0.043(7) 0.058(8) 0.014(6) 0.012(6) 0.004(5)
C43 0.052(2) 0.057(3) 0.066(3) 0.029(2) 0.012(2) 0.0205(19)
Lu 0.02546(7) 0.02660(8) 0.02681(8) 0.00200(5) 0.00123(5) 0.00231(5)
N1 0.0309(13) 0.0216(13) 0.0285(14) -0.0014(10) 0.0014(11) 0.0026(10)
N2 0.0276(12) 0.0198(13) 0.0311(14) 0.0019(10) 0.0013(10) 0.0001(10)
O 0.0385(13) 0.0333(13) 0.0448(14) 0.0106(10) 0.0103(11) -0.0001(10)
P 0.0259(4) 0.0221(4) 0.0257(4) 0.0000(3) -0.0002(3) -0.0005(3)
Si1 0.0416(5) 0.0326(5) 0.0299(5) 0.0013(4) -0.0067(4) 0.0007(4)
Si2 0.0309(5) 0.0726(8) 0.0445(6) -0.0125(5) -0.0006(4) 0.0113(5)

loop_
_atom_type_symbol
_atom_type_description
_atom_type_scat_dispersion_real
_atom_type_scat_dispersion_imag
_atom_type_scat_source
C C 0.0033 0.0016 'International Tables Vol C Tables 4.2.6.8 and 6.1.1.4'
H H 0.0000 0.0000 'International Tables Vol C Tables 4.2.6.8 and 6.1.1.4'
N N 0.0061 0.0033 'International Tables Vol C Tables 4.2.6.8 and 6.1.1.4'
O O 0.0106 0.0060 'International Tables Vol C Tables 4.2.6.8 and 6.1.1.4'
Si Si 0.0817 0.0704 'International Tables Vol C Tables 4.2.6.8 and 6.1.1.4'
P P 0.1023 0.0942 'International Tables Vol C Tables 4.2.6.8 and 6.1.1.4'
Lu Lu -0.4720 5.8584 'International Tables Vol C Tables 4.2.6.8 and 6.1.1.4'

loop_
_geom_angle_atom_site_label_1
_geom_angle_atom_site_label_2
_geom_angle_atom_site_label_3
_geom_angle
C2 C1 N1 120.8(3)
C2 C1 C6 119.5(3)
N1 C1 C6 119.5(3)
C1 C2 C3 118.9(3)
C1 C2 C9 123.2(3)
C3 C2 C9 117.8(3)
C4 C3 C2 121.4(3)
C4 C3 H3 119.3
C2 C3 H3 119.3
C3 C4 C5 119.6(3)
C3 C4 H4 120.2
C5 C4 H4 120.2
C4 C5 C6 121.9(3)
C4 C5 H5 119.1
C6 C5 H5 119.1
C5 C6 C1 118.6(3)
C5 C6 C7 119.0(3)
C1 C6 C7 122.4(3)
C6 C7 C8 114.8(3)
C6 C7 H7A 108.6
C8 C7 H7A 108.6
C6 C7 H7B 108.6
C8 C7 H7B 108.6
H7A C7 H7B 107.5
C7 C8 H8A 109.5
C7 C8 H8B 109.5
H8A C8 H8B 109.5
C7 C8 H8C 109.5
H8A C8 H8C 109.5
H8B C8 H8C 109.5
C2 C9 C10 114.0(3)
C2 C9 H9A 108.8
C10 C9 H9A 108.8
C2 C9 H9B 108.8
C10 C9 H9B 108.8
H9A C9 H9B 107.6
C9 C10 H10A 109.5
C9 C10 H10B 109.5
H10A C10 H10B 109.5
C9 C10 H10C 109.5
H10A C10 H10C 109.5
H10B C10 H10C 109.5
C16 C11 C12 119.3(3)
C16 C11 N2 117.2(3)
C12 C11 N2 123.3(3)
C13 C12 C11 119.0(3)
C13 C12 C18 118.4(3)
C11 C12 C18 122.5(3)
C14 C13 C12 122.3(3)
C14 C13 H13 118.8
C12 C13 H13 118.8
C15 C14 C13 117.9(3)
C15 C14 C19 121.5(3)
C13 C14 C19 120.6(3)
C14 C15 C16 121.9(3)
C14 C15 H15 119.0
C16 C15 H15 119.0
C15 C16 C11 119.5(3)
C15 C16 C17 118.8(3)
C11 C16 C17 121.7(3)
C16 C17 H17A 109.5
C16 C17 H17B 109.5
H17A C17 H17B 109.5
C16 C17 H17C 109.5
H17A C17 H17C 109.5
H17B C17 H17C 109.5
C12 C18 H18A 109.5
C12 C18 H18B 109.5
H18A C18 H18B 109.5
C12 C18 H18C 109.5
H18A C18 H18C 109.5
H18B C18 H18C 109.5
C14 C19 H19A 109.5
C14 C19 H19B 109.5
H19A C19 H19B 109.5
C14 C19 H19C 109.5
H19A C19 H19C 109.5
H19B C19 H19C 109.5
C21 C20 C25 119.1(3)
C21 C20 P 123.6(2)
C25 C20 P 117.2(2)
C20 C21 C22 120.4(3)
C20 C21 H21 119.8
C22 C21 H21 119.8
C23 C22 C21 119.5(3)
C23 C22 H22 120.3
C21 C22 H22 120.3
C24 C23 C22 120.9(3)
C24 C23 H23 119.5
C22 C23 H23 119.5
C23 C24 C25 120.1(3)
C23 C24 H24 120.0
C25 C24 H24 120.0
C24 C25 C20 119.9(3)
C24 C25 H25 120.0
C20 C25 H25 120.0
C27 C26 C31 119.4(3)
C27 C26 P 123.5(2)
C31 C26 P 116.9(2)
C26 C27 C28 120.2(3)
C26 C27 H27 119.9
C28 C27 H27 119.9
C29 C28 C27 119.3(3)
C29 C28 H28 120.4
C27 C28 H28 120.4
C30 C29 C28 121.1(3)
C30 C29 H29 119.5
C28 C29 H29 119.5
C29 C30 C31 119.6(3)
C29 C30 H30 120.2
C31 C30 H30 120.2
C26 C31 C30 120.4(3)
C26 C31 H31 119.8
C30 C31 H31 119.8
Si1 C32 Lu 132.03(17)
Si1 C32 H32A 104.2
Lu C32 H32A 104.2
Si1 C32 H32B 104.2
Lu C32 H32B 104.2
H32A C32 H32B 105.5
Si1 C33 H33A 109.5
Si1 C33 H33B 109.5
H33A C33 H33B 109.5
Si1 C33 H33C 109.5
H33A C33 H33C 109.5
H33B C33 H33C 109.5
Si1 C34 H34A 109.5
Si1 C34 H34B 109.5
H34A C34 H34B 109.5
Si1 C34 H34C 109.5
H34A C34 H34C 109.5
H34B C34 H34C 109.5
Si1 C35 H35A 109.5
Si1 C35 H35B 109.5
H35A C35 H35B 109.5
Si1 C35 H35C 109.5
H35A C35 H35C 109.5
H35B C35 H35C 109.5
Si2 C36 Lu 122.42(17)
Si2 C36 H36A 106.7
Lu C36 H36A 106.7
Si2 C36 H36B 106.7
Lu C36 H36B 106.7
H36A C36 H36B 106.6
Si2 C37 H37A 109.5
Si2 C37 H37B 109.5
H37A C37 H37B 109.5
Si2 C37 H37C 109.5
H37A C37 H37C 109.5
H37B C37 H37C 109.5
Si2 C38 H38A 109.5
Si2 C38 H38B 109.5
H38A C38 H38B 109.5
Si2 C38 H38C 109.5
H38A C38 H38C 109.5
H38B C38 H38C 109.5
Si2 C39 H39A 109.5
Si2 C39 H39B 109.5
H39A C39 H39B 109.5
Si2 C39 H39C 109.5
H39A C39 H39C 109.5
H39B C39 H39C 109.5
O C40 C41A 102.9(5)
O C40 C41B 105.1(7)
C41A C40 C41B 30.6(6)
O C40 H40A 111.2
C41A C40 H40A 111.2
C41B C40 H40A 133.7
O C40 H40B 111.2
C41A C40 H40B 111.2
C41B C40 H40B 82.5
H40A C40 H40B 109.1
O C40 H40C 110.6
C41A C40 H40C 84.6
C41B C40 H40C 111.6
H40A C40 H40C 28.0
H40B C40 H40C 129.9
O C40 H40D 110.8
C41A C40 H40D 135.2
C41B C40 H40D 109.8
H40A C40 H40D 83.4
H40B C40 H40D 28.8
H40C C40 H40D 108.9
C42A C41A C40 106.2(6)
C42A C41A H41A 110.5
C40 C41A H41A 110.5
C42A C41A H41B 110.5
C40 C41A H41B 110.5
H41A C41A H41B 108.7
C43 C42A C41A 104.1(5)
C43 C42A H42A 110.9
C41A C42A H42A 110.9
C43 C42A H42B 110.9
C41A C42A H42B 110.9
H42A C42A H42B 109.0
C43 C42A H43C 42.8
C41A C42A H43C 132.4
H42A C42A H43C 113.1
H42B C42A H43C 70.3
C42B C41B C40 105.1(10)
C42B C41B H41C 110.7
C40 C41B H41C 110.7
C42B C41B H41D 110.7
C40 C41B H41D 110.7
H41C C41B H41D 108.8
C43 C42B C41B 107.5(9)
C43 C42B H42C 110.2
C41B C42B H42C 110.2
C43 C42B H42D 110.2
C41B C42B H42D 110.2
H42C C42B H42D 108.5
C42A C43 C42B 53.0(6)
C42A C43 O 106.7(4)
C42B C43 O 107.4(6)
C42A C43 H43A 110.4
C42B C43 H43A 141.9
O C43 H43A 110.4
C42A C43 H43B 110.4
C42B C43 H43B 60.5
O C43 H43B 110.4
H43A C43 H43B 108.6
C42A C43 H43C 60.9
C42B C43 H43C 110.2
O C43 H43C 110.3
H43A C43 H43C 51.8
H43B C43 H43C 139.1
C42A C43 H43D 142.9
C42B C43 H43D 110.2
O C43 H43D 110.2
H43A C43 H43D 59.9
H43B C43 H43D 52.1
H43C C43 H43D 108.5
N1 Lu O 148.88(9)
N1 Lu C36 105.69(11)
O Lu C36 93.65(10)
N1 Lu C32 99.44(11)
O Lu C32 97.30(10)
C36 Lu C32 108.13(12)
N1 Lu N2 64.10(8)
O Lu N2 84.86(8)
C36 Lu N2 125.13(10)
C32 Lu N2 126.51(11)
C1 N1 P 125.7(2)
C1 N1 Lu 134.37(18)
P N1 Lu 98.72(12)
C11 N2 P 130.8(2)
C11 N2 Lu 131.83(18)
P N2 Lu 96.70(11)
C40 O C43 108.6(3)
C40 O Lu 126.9(2)
C43 O Lu 124.3(2)
N2 P N1 99.36(13)
N2 P C20 117.73(13)
N1 P C20 112.61(13)
N2 P C26 111.46(13)
N1 P C26 111.70(14)
C20 P C26 104.24(14)
C32 Si1 C35 113.88(16)
C32 Si1 C34 110.23(17)
C35 Si1 C34 105.69(18)
C32 Si1 C33 109.99(17)
C35 Si1 C33 105.69(18)
C34 Si1 C33 111.2(2)
C36 Si2 C37 109.95(19)
C36 Si2 C38 112.29(19)
C37 Si2 C38 107.9(2)
C36 Si2 C39 112.1(2)
C37 Si2 C39 108.2(2)
C38 Si2 C39 106.2(2)

loop_
_geom_bond_atom_site_label_1
_geom_bond_atom_site_label_2
_geom_bond_distance
C1 C2 1.399(4)
C1 N1 1.428(4)
C1 C6 1.430(4)
C2 C3 1.406(4)
C2 C9 1.506(4)
C3 C4 1.367(6)
C3 H3 0.9500
C4 C5 1.379(5)
C4 H4 0.9500
C5 C6 1.383(4)
C5 H5 0.9500
C6 C7 1.521(4)
C7 C8 1.530(4)
C7 H7A 0.9900
C7 H7B 0.9900
C8 H8A 0.9800
C8 H8B 0.9800
C8 H8C 0.9800
C9 C10 1.536(5)
C9 H9A 0.9900
C9 H9B 0.9900
C10 H10A 0.9800
C10 H10B 0.9800
C10 H10C 0.9800
C11 C16 1.408(4)
C11 C12 1.411(4)
C11 N2 1.438(4)
C12 C13 1.393(4)
C12 C18 1.510(4)
C13 C14 1.391(5)
C13 H13 0.9500
C14 C15 1.386(5)
C14 C19 1.511(5)
C15 C16 1.395(4)
C15 H15 0.9500
C16 C17 1.508(4)
C17 H17A 0.9800
C17 H17B 0.9800
C17 H17C 0.9800
C18 H18A 0.9800
C18 H18B 0.9800
C18 H18C 0.9800
C19 H19A 0.9800
C19 H19B 0.9800
C19 H19C 0.9800
C20 C21 1.383(4)
C20 C25 1.399(4)
C20 P 1.820(3)
C21 C22 1.396(5)
C21 H21 0.9500
C22 C23 1.371(5)
C22 H22 0.9500
C23 C24 1.370(5)
C23 H23 0.9500
C24 C25 1.386(4)
C24 H24 0.9500
C25 H25 0.9500
C26 C27 1.391(4)
C26 C31 1.391(4)
C26 P 1.822(3)
C27 C28 1.401(4)
C27 H27 0.9500
C28 C29 1.383(5)
C28 H28 0.9500
C29 C30 1.375(5)
C29 H29 0.9500
C30 C31 1.392(4)
C30 H30 0.9500
C31 H31 0.9500
C32 Si1 1.824(3)
C32 Lu 2.339(3)
C32 H32A 0.9900
C32 H32B 0.9900
C33 Si1 1.886(4)
C33 H33A 0.9800
C33 H33B 0.9800
C33 H33C 0.9800
C34 Si1 1.884(4)
C34 H34A 0.9800
C34 H34B 0.9800
C34 H34C 0.9800
C35 Si1 1.872(4)
C35 H35A 0.9800
C35 H35B 0.9800
C35 H35C 0.9800
C36 Si2 1.838(4)
C36 Lu 2.328(3)
C36 H36A 0.9900
C36 H36B 0.9900
C37 Si2 1.871(5)
C37 H37A 0.9800
C37 H37B 0.9800
C37 H37C 0.9800
C38 Si2 1.875(4)
C38 H38A 0.9800
C38 H38B 0.9800
C38 H38C 0.9800
C39 Si2 1.876(4)
C39 H39A 0.9800
C39 H39B 0.9800
C39 H39C 0.9800
C40 O 1.450(4)
C40 C41A 1.530(9)
C40 C41B 1.534(16)
C40 H40A 0.9900
C40 H40B 0.9900
C40 H40C 0.9700
C40 H40D 0.9700
C41A C42A 1.501(11)
C41A H41A 0.9900
C41A H41B 0.9900
C42A C43 1.386(7)
C42A H42A 0.9900
C42A H42B 0.9900
C42A H43C 1.2465
C41B C42B 1.53(2)
C41B H41C 0.9900
C41B H41D 0.9900
C42B C43 1.416(12)
C42B H42C 0.9900
C42B H42D 0.9900
C43 O 1.464(4)
C43 H43A 0.9900
C43 H43B 0.9900
C43 H43C 0.9700
C43 H43D 0.9700
Lu N1 2.286(3)
Lu O 2.303(2)
Lu N2 2.353(3)
N1 P 1.625(3)
N2 P 1.604(2)
